data_7225652
loop_
_publ_author_name
'Juric, Marijana'
'Molcanov, Kresimir'
'Zilic, Dijana'
'Kojic-Prodic, Biserka'

_publ_section_title
;
 From mononuclear to linear one-dimensional coordination species of
 copper(II)-chloranilate: design and characterization
;
_journal_name_full 'RSC Adv.'
_journal_paper_doi 10.1039/C6RA13809H
_journal_year 2016
_chemical_formula_moiety 'C12 H4 Cl4 Cu O10, 2(C3 H5 N2)'
_chemical_formula_sum 'C18 H14 Cl4 Cu N4 O10'
_chemical_formula_weight 651.68
_chemical_name_systematic
;
 ?
;
_space_group_IT_number 2
_symmetry_cell_setting triclinic
_symmetry_space_group_name_Hall '-P 1'
_symmetry_space_group_name_H-M 'P -1'
_atom_sites_solution_hydrogens geom
_atom_sites_solution_primary direct
_atom_sites_solution_secondary difmap
_audit_creation_date 2016-01-13T10:48:34-00:00
_audit_creation_method 'WinGX routine CIF_UPDATE'
_audit_update_record
;
2016-04-11 deposited with the CCDC.
2016-06-21 downloaded from the CCDC.
;
_cell_angle_alpha 70.332(8)
_cell_angle_beta 71.570(9)
_cell_angle_gamma 67.319(10)
_cell_formula_units_Z 1
_cell_length_a 8.2635(10)
_cell_length_b 8.7473(8)
_cell_length_c 9.1791(7)
_cell_measurement_reflns_used 2573
_cell_measurement_temperature 293(2)
_cell_measurement_theta_max 75.8032
_cell_measurement_theta_min 5.2349
_cell_volume 563.05(11)
_computing_cell_refinement
;
        CrysAlisPro, Agilent Technologies,
        Version 1.171.36.20 (release 27-06-2012 CrysAlis171 .NET)
        (compiled Jul 11 2012,15:38:31)
;
_computing_data_collection
;
        CrysAlisPro, Agilent Technologies,
        Version 1.171.36.20 (release 27-06-2012 CrysAlis171 .NET)
        (compiled Jul 11 2012,15:38:31)
;
_computing_data_reduction
;
        CrysAlisPro, Agilent Technologies,
        Version 1.171.36.20 (release 27-06-2012 CrysAlis171 .NET)
        (compiled Jul 11 2012,15:38:31)
;
_computing_molecular_graphics 'Ortep-3 for Windows (Farrugia, 1997)'
_computing_publication_material 'WinGX publication routines (Farrugia, 1999)'
_computing_structure_refinement 'SHELXL-97 (Sheldrick, 1997)'
_computing_structure_solution 'SHELXS-97 (Sheldrick, 1997)'
_diffrn_ambient_temperature 293(2)
_diffrn_detector_area_resol_mean 10.4323
_diffrn_measured_fraction_theta_full 0.972
_diffrn_measured_fraction_theta_max 0.972
_diffrn_measurement_device_type 'Xcalibur, Ruby, Nova'
_diffrn_measurement_method '\w scans'
_diffrn_radiation_monochromator graphite
_diffrn_radiation_type CuK\a
_diffrn_radiation_wavelength 1.54184
_diffrn_reflns_av_R_equivalents 0.04
_diffrn_reflns_av_unetI/netI 0.037
_diffrn_reflns_limit_h_max 10
_diffrn_reflns_limit_h_min -9
_diffrn_reflns_limit_k_max 10
_diffrn_reflns_limit_k_min -9
_diffrn_reflns_limit_l_max 11
_diffrn_reflns_limit_l_min -7
_diffrn_reflns_number 4503
_diffrn_reflns_theta_full 75.99
_diffrn_reflns_theta_max 75.99
_diffrn_reflns_theta_min 5.24
_exptl_absorpt_coefficient_mu 6.356
_exptl_absorpt_correction_T_max 1
_exptl_absorpt_correction_T_min 0.66584
_exptl_absorpt_correction_type multi-scan
_exptl_absorpt_process_details
;
        CrysAlisPro, Agilent Technologies,
        Version 1.171.36.20 (release 27-06-2012 CrysAlis171 .NET)
        (compiled Jul 11 2012,15:38:31)
        Empirical absorption correction using spherical harmonics,
 implemented in SCALE3 ABSPACK scaling algorithm.
;
_exptl_crystal_colour 'dark purple'
_exptl_crystal_density_diffrn 1.922
_exptl_crystal_density_method 'not measured'
_exptl_crystal_description prism
_exptl_crystal_F_000 327.0
_exptl_crystal_recrystallization_method 'Re-crystallisation from solvent'
_exptl_crystal_size_max 0.15
_exptl_crystal_size_mid 0.12
_exptl_crystal_size_min 0.10
_refine_diff_density_max 0.528
_refine_diff_density_min -0.751
_refine_diff_density_rms 0.088
_refine_ls_extinction_method none
_refine_ls_goodness_of_fit_ref 1.077
_refine_ls_hydrogen_treatment mixed
_refine_ls_matrix_type full
_refine_ls_number_parameters 177
_refine_ls_number_reflns 2278
_refine_ls_number_restraints 3
_refine_ls_restrained_S_all 1.077
_refine_ls_R_factor_all 0.0463
_refine_ls_R_factor_gt 0.0429
_refine_ls_shift/su_max 0
_refine_ls_shift/su_mean 0
_refine_ls_structure_factor_coef Fsqd
_refine_ls_weighting_details 'calc w=1/[\s^2^(Fo^2^)+(0.0821P)^2^+0.1492P] where P=(Fo^2^+2Fc^2^)/3'
_refine_ls_weighting_scheme calc
_refine_ls_wR_factor_ref 0.127
_reflns_number_gt 2094
_reflns_number_total 2278
_reflns_threshold_expression >2sigma(I)
_cod_data_source_file c6ra13809h2.cif
_cod_data_source_block cu-ca-iz-116
_cod_original_cell_volume 563.05(10)
_cod_original_formula_sum 'C18 H14 Cl4 Cu N4 O10 '
_cod_database_code 7225652

loop_
_symmetry_equiv_pos_as_xyz
'x, y, z'
'-x, -y, -z'

loop_
_atom_site_label
_atom_site_fract_x
_atom_site_fract_y
_atom_site_fract_z
_atom_site_U_iso_or_equiv
_atom_site_adp_type
_atom_site_calc_flag
_atom_site_refinement_flags
_atom_site_occupancy
_atom_site_type_symbol
Cu1 0.5 0 0.5 0.03247(19) Uani d S 1 Cu
Cl1 0.16567(10) 0.47097(9) 0.12145(8) 0.0433(2) Uani d . 1 Cl
Cl2 0.32633(9) 0.48967(8) 0.74431(8) 0.0400(2) Uani d . 1 Cl
O1 0.4449(2) 0.1887(2) 0.6020(2) 0.0329(4) Uani d . 1 O
O2 0.3797(3) 0.1841(2) 0.3424(2) 0.0344(4) Uani d . 1 O
O3 0.0184(3) 0.7562(2) 0.2784(2) 0.0386(4) Uani d . 1 O
O4 0.1037(3) 0.7716(2) 0.5292(3) 0.0429(5) Uani d . 1 O
O5 0.2204(3) -0.0502(3) 0.6560(2) 0.0380(4) Uani d D 1 O
C1 0.3464(3) 0.3312(3) 0.5310(3) 0.0280(5) Uani d . 1 C
C2 0.3091(3) 0.3275(3) 0.3801(3) 0.0297(5) Uani d . 1 C
C3 0.2044(3) 0.4728(3) 0.2957(3) 0.0309(5) Uani d . 1 C
C4 0.1221(3) 0.6266(3) 0.3450(3) 0.0300(5) Uani d . 1 C
C5 0.1670(3) 0.6337(3) 0.4943(3) 0.0307(5) Uani d . 1 C
C6 0.2785(3) 0.4809(3) 0.5775(3) 0.0306(5) Uani d . 1 C
H5A 0.194(5) -0.129(4) 0.629(5) 0.064(12) Uiso d D 1 H
H5B 0.123(4) 0.047(3) 0.651(4) 0.044(9) Uiso d D 1 H
N1 0.6329(3) 0.1044(3) 0.8469(3) 0.0398(5) Uani d . 1 N
H1 0.5709 0.1533 0.7747 0.048 Uiso calc R 1 H
N2 0.7261(4) 0.0518(3) 1.0559(3) 0.0427(5) Uani d . 1 N
H2 0.7349 0.0605 1.1435 0.051 Uiso calc R 1 H
C7 0.6062(4) 0.1592(4) 0.9720(4) 0.0435(6) Uani d . 1 C
H7 0.5177 0.2572 0.997 0.052 Uiso calc R 1 H
C8 0.8341(4) -0.0755(4) 0.9817(4) 0.0437(6) Uani d . 1 C
H8 0.93 -0.1672 1.0154 0.052 Uiso calc R 1 H
C9 0.7748(4) -0.0425(4) 0.8499(4) 0.0417(6) Uani d . 1 C
H9 0.8216 -0.1074 0.7753 0.05 Uiso calc R 1 H

loop_
_atom_site_aniso_label
_atom_site_aniso_U_11
_atom_site_aniso_U_22
_atom_site_aniso_U_33
_atom_site_aniso_U_12
_atom_site_aniso_U_13
_atom_site_aniso_U_23
Cu1 0.0423(3) 0.0289(3) 0.0270(3) 0.0015(2) -0.0205(2) -0.0103(2)
Cl1 0.0567(4) 0.0427(4) 0.0311(4) 0.0025(3) -0.0275(3) -0.0140(3)
Cl2 0.0518(4) 0.0429(4) 0.0305(3) -0.0049(3) -0.0216(3) -0.0150(3)
O1 0.0409(9) 0.0308(8) 0.0277(9) -0.0008(7) -0.0190(7) -0.0094(7)
O2 0.0440(9) 0.0309(9) 0.0284(9) 0.0015(7) -0.0204(7) -0.0112(7)
O3 0.0468(10) 0.0309(9) 0.0382(10) 0.0015(8) -0.0244(8) -0.0101(8)
O4 0.0569(12) 0.0327(9) 0.0442(11) -0.0017(8) -0.0253(9) -0.0164(8)
O5 0.0402(10) 0.0392(10) 0.0393(10) -0.0028(8) -0.0183(8) -0.0173(8)
C1 0.0296(10) 0.0315(11) 0.0234(11) -0.0045(9) -0.0123(8) -0.0070(9)
C2 0.0327(11) 0.0332(12) 0.0257(11) -0.0063(9) -0.0115(9) -0.0100(9)
C3 0.0389(12) 0.0323(12) 0.0231(11) -0.0047(9) -0.0153(9) -0.0083(9)
C4 0.0337(11) 0.0317(11) 0.0265(11) -0.0074(9) -0.0134(9) -0.0063(9)
C5 0.0352(11) 0.0304(12) 0.0278(12) -0.0058(9) -0.0111(9) -0.0100(9)
C6 0.0366(11) 0.0351(12) 0.0223(11) -0.0071(9) -0.0122(9) -0.0089(9)
N1 0.0421(12) 0.0444(12) 0.0356(12) -0.0098(10) -0.0206(10) -0.0062(10)
N2 0.0518(13) 0.0549(14) 0.0275(11) -0.0161(11) -0.0180(10) -0.0096(10)
C7 0.0416(14) 0.0495(16) 0.0380(15) -0.0078(12) -0.0131(11) -0.0121(12)
C8 0.0467(15) 0.0452(15) 0.0426(16) -0.0100(12) -0.0243(12) -0.0065(12)
C9 0.0471(15) 0.0425(14) 0.0397(15) -0.0105(12) -0.0176(12) -0.0115(11)

loop_
_atom_type_symbol
_atom_type_description
_atom_type_scat_dispersion_real
_atom_type_scat_dispersion_imag
_atom_type_scat_source
C C 0.018 0.009 'International Tables Vol C Tables 4.2.6.8 and 6.1.1.4'
H H 0 0 'International Tables Vol C Tables 4.2.6.8 and 6.1.1.4'
N N 0.031 0.018 'International Tables Vol C Tables 4.2.6.8 and 6.1.1.4'
O O 0.049 0.032 'International Tables Vol C Tables 4.2.6.8 and 6.1.1.4'
Cl Cl 0.364 0.702 'International Tables Vol C Tables 4.2.6.8 and 6.1.1.4'
Cu Cu -1.965 0.589 'International Tables Vol C Tables 4.2.6.8 and 6.1.1.4'

loop_
_geom_angle_atom_site_label_1
_geom_angle_atom_site_label_2
_geom_angle_atom_site_label_3
_geom_angle
_geom_angle_site_symmetry_1
_geom_angle_site_symmetry_3
O2 Cu1 O2 180.00(9) 2_656 .
O2 Cu1 O1 96.78(7) 2_656 .
O2 Cu1 O1 83.22(7) . .
O2 Cu1 O1 83.22(7) 2_656 2_656
O2 Cu1 O1 96.78(7) . 2_656
O1 Cu1 O1 180.0000(10) . 2_656
O2 Cu1 O5 91.84(8) 2_656 2_656
O2 Cu1 O5 88.16(8) . 2_656
O1 Cu1 O5 90.49(7) . 2_656
O1 Cu1 O5 89.51(7) 2_656 2_656
O2 Cu1 O5 88.16(8) 2_656 .
O2 Cu1 O5 91.84(8) . .
O1 Cu1 O5 89.51(7) . .
O1 Cu1 O5 90.49(7) 2_656 .
O5 Cu1 O5 180 2_656 .
C1 O1 Cu1 112.08(15) . .
C2 O2 Cu1 113.51(15) . .
Cu1 O5 H5A 113(3) . .
Cu1 O5 H5B 113(2) . .
H5A O5 H5B 107(3) . .
O1 C1 C6 125.9(2) . .
O1 C1 C2 114.8(2) . .
C6 C1 C2 119.3(2) . .
O2 C2 C3 124.6(2) . .
O2 C2 C1 115.8(2) . .
C3 C2 C1 119.5(2) . .
C2 C3 C4 122.9(2) . .
C2 C3 Cl1 119.79(19) . .
C4 C3 Cl1 117.26(18) . .
O3 C4 C3 125.0(2) . .
O3 C4 C5 117.4(2) . .
C3 C4 C5 117.6(2) . .
O4 C5 C6 125.8(2) . .
O4 C5 C4 116.7(2) . .
C6 C5 C4 117.6(2) . .
C1 C6 C5 122.8(2) . .
C1 C6 Cl2 119.98(19) . .
C5 C6 Cl2 117.22(19) . .
C7 N1 C9 109.1(2) . .
C7 N1 H1 125.5 . .
C9 N1 H1 125.5 . .
C7 N2 C8 109.1(2) . .
C7 N2 H2 125.5 . .
C8 N2 H2 125.5 . .
N1 C7 N2 108.4(3) . .
N1 C7 H7 125.8 . .
N2 C7 H7 125.8 . .
C9 C8 N2 106.6(3) . .
C9 C8 H8 126.7 . .
N2 C8 H8 126.7 . .
C8 C9 N1 106.8(3) . .
C8 C9 H9 126.6 . .
N1 C9 H9 126.6 . .

loop_
_geom_bond_atom_site_label_1
_geom_bond_atom_site_label_2
_geom_bond_site_symmetry_2
_geom_bond_distance
Cu1 O2 2_656 1.9442(17)
Cu1 O2 . 1.9442(17)
Cu1 O1 . 1.9999(17)
Cu1 O1 2_656 1.9999(17)
Cu1 O5 2_656 2.418(2)
Cu1 O5 . 2.418(2)
Cl1 C3 . 1.733(2)
Cl2 C6 . 1.730(2)
O1 C1 . 1.283(3)
O2 C2 . 1.278(3)
O3 C4 . 1.228(3)
O4 C5 . 1.225(3)
O5 H5A . 0.924(19)
O5 H5B . 0.915(18)
C1 C6 . 1.367(3)
C1 C2 . 1.524(3)
C2 C3 . 1.371(4)
C3 C4 . 1.410(3)
C4 C5 . 1.554(3)
C5 C6 . 1.423(4)
N1 C7 . 1.314(4)
N1 C9 . 1.364(4)
N1 H1 . 0.86
N2 C7 . 1.317(4)
N2 C8 . 1.364(4)
N2 H2 . 0.86
C7 H7 . 0.93
C8 C9 . 1.348(4)
C8 H8 . 0.93
C9 H9 . 0.93

loop_
_geom_torsion_atom_site_label_1
_geom_torsion_atom_site_label_2
_geom_torsion_atom_site_label_3
_geom_torsion_atom_site_label_4
_geom_torsion
_geom_torsion_site_symmetry_1
O2 Cu1 O1 C1 -173.66(17) 2_656
O2 Cu1 O1 C1 6.34(17) .
O1 Cu1 O1 C1 -7E1(10) 2_656
O5 Cu1 O1 C1 94.43(18) 2_656
O5 Cu1 O1 C1 -85.57(18) .
O2 Cu1 O2 C2 15E1(10) 2_656
O1 Cu1 O2 C2 -6.37(18) .
O1 Cu1 O2 C2 173.63(18) 2_656
O5 Cu1 O2 C2 -97.09(18) 2_656
O5 Cu1 O2 C2 82.91(18) .
Cu1 O1 C1 C6 176.2(2) .
Cu1 O1 C1 C2 -5.2(3) .
Cu1 O2 C2 C3 -174.2(2) .
Cu1 O2 C2 C1 5.3(3) .
O1 C1 C2 O2 0.0(3) .
C6 C1 C2 O2 178.7(2) .
O1 C1 C2 C3 179.6(2) .
C6 C1 C2 C3 -1.7(4) .
O2 C2 C3 C4 177.0(2) .
C1 C2 C3 C4 -2.5(4) .
O2 C2 C3 Cl1 -1.9(4) .
C1 C2 C3 Cl1 178.50(18) .
C2 C3 C4 O3 -175.2(3) .
Cl1 C3 C4 O3 3.8(4) .
C2 C3 C4 C5 5.3(4) .
Cl1 C3 C4 C5 -175.67(18) .
O3 C4 C5 O4 -4.2(4) .
C3 C4 C5 O4 175.3(2) .
O3 C4 C5 C6 176.3(2) .
C3 C4 C5 C6 -4.2(4) .
O1 C1 C6 C5 -178.8(2) .
C2 C1 C6 C5 2.7(4) .
O1 C1 C6 Cl2 1.0(4) .
C2 C1 C6 Cl2 -177.58(18) .
O4 C5 C6 C1 -179.3(3) .
C4 C5 C6 C1 0.2(4) .
O4 C5 C6 Cl2 1.0(4) .
C4 C5 C6 Cl2 -179.55(17) .
C9 N1 C7 N2 -0.2(4) .
C8 N2 C7 N1 0.4(4) .
C7 N2 C8 C9 -0.5(4) .
N2 C8 C9 N1 0.3(4) .
C7 N1 C9 C8 0.0(4) .
